data_2022865
loop_
_publ_author_name
'Joekar, Delara'
'Hiscock, Lana K.'
'Dawe, Louise N.'

_publ_section_title
;
 Synthesis, crystal structure, and Hirshfeld surface analysis of
 3-ferrocenyl-1-(pyridin-2-yl)-1H-pyrazol-5-amine
;
_journal_coeditor_code WM5693
_journal_issue 10
_journal_name_full 'Acta Crystallographica Section E Crystallographic Communications'
_journal_paper_doi 10.1107/S2056989023008101
_journal_volume 79
_journal_year 2023
_chemical_formula_iupac '[Fe (C5 H5) (C13 H11 N4)]'
_chemical_formula_moiety 'C18 H16 Fe N4'
_chemical_formula_sum 'C18 H16 Fe N4'
_chemical_formula_weight 344.20
_chemical_name_systematic
;
3-Ferrocenyl-1-(pyridin-2-yl)-1<i>H</i>-pyrazol-5-amine
;
_space_group_crystal_system monoclinic
_space_group_IT_number 14
_space_group_name_Hall '-P 2ybc'
_space_group_name_H-M_alt 'P 1 21/c 1'
_atom_sites_solution_hydrogens mixed
_atom_sites_solution_primary dual
_audit_creation_method
;
Olex2 1.5-alpha
(compiled 2022.06.10 svn.r3fa896fb for OlexSys, GUI svn.r6535)
;
_cell_angle_alpha 90
_cell_angle_beta 92.878(12)
_cell_angle_gamma 90
_cell_formula_units_Z 4
_cell_length_a 17.349(8)
_cell_length_b 6.894(3)
_cell_length_c 12.173(5)
_cell_measurement_reflns_used 7455
_cell_measurement_temperature 110.15
_cell_measurement_theta_max 24.68
_cell_measurement_theta_min 3.35
_cell_volume 1454.1(11)
_computing_cell_refinement
;
SAINT (Bruker, 2018)
;
_computing_data_collection
;
APEX2 (Bruker, 2012)
;
_computing_data_reduction
;
SAINT (Bruker, 2018)
;
_computing_molecular_graphics
;
Olex2 (Dolomanov <i>et al.</i>,  2009)
;
_computing_publication_material
;
Olex2 (Dolomanov <i>et al.</i>,  2009)
;
_computing_structure_refinement
;
SHELXL (Sheldrick, 2015<i>b</i>)
;
_computing_structure_solution
;
SHELXT (Sheldrick, 2015<i>a</i>)
;
_diffrn_ambient_temperature 110.15
_diffrn_measured_fraction_theta_full 1.000
_diffrn_measured_fraction_theta_max 1.000
_diffrn_measurement_device_type 'Bruker APEXII CCD'
_diffrn_measurement_method '\f and \w scans'
_diffrn_radiation_type MoK\a
_diffrn_radiation_wavelength 0.71073
_diffrn_reflns_av_R_equivalents 0.1054
_diffrn_reflns_av_unetI/netI 0.0418
_diffrn_reflns_limit_h_max 20
_diffrn_reflns_limit_h_min -20
_diffrn_reflns_limit_k_max 8
_diffrn_reflns_limit_k_min -8
_diffrn_reflns_limit_l_max 14
_diffrn_reflns_limit_l_min -14
_diffrn_reflns_number 37974
_diffrn_reflns_theta_full 25.056
_diffrn_reflns_theta_max 25.056
_diffrn_reflns_theta_min 2.351
_diffrn_source_current 30.0
_diffrn_source_power 1.5
_diffrn_source_voltage 50.0
_diffrn_standards_number 0
_exptl_absorpt_coefficient_mu 1.041
_exptl_absorpt_correction_T_max 0.9561
_exptl_absorpt_correction_T_min 0.8290
_exptl_absorpt_correction_type multi-scan
_exptl_absorpt_process_details
;
(<i>SADABS</i>; Krause <i>et al.</i>, 2015)
;
_exptl_crystal_colour orange
_exptl_crystal_density_diffrn 1.572
_exptl_crystal_description plate
_exptl_crystal_F_000 712
_exptl_crystal_size_max 0.152
_exptl_crystal_size_mid 0.099
_exptl_crystal_size_min 0.037
_refine_diff_density_max 0.421
_refine_diff_density_min -0.316
_refine_ls_extinction_method none
_refine_ls_goodness_of_fit_ref 1.015
_refine_ls_hydrogen_treatment mixed
_refine_ls_matrix_type full
_refine_ls_number_parameters 216
_refine_ls_number_reflns 2578
_refine_ls_number_restraints 0
_refine_ls_restrained_S_all 1.015
_refine_ls_R_factor_all 0.0607
_refine_ls_R_factor_gt 0.0355
_refine_ls_shift/su_max 0.000
_refine_ls_shift/su_mean 0.000
_refine_ls_structure_factor_coef Fsqd
_refine_ls_weighting_details 'w=1/[\s^2^(Fo^2^)+(0.0216P)^2^+2.1580P] where P=(Fo^2^+2Fc^2^)/3'
_refine_ls_weighting_scheme calc
_refine_ls_wR_factor_gt 0.0687
_refine_ls_wR_factor_ref 0.0780
_reflns_number_gt 1877
_reflns_number_total 2578
_reflns_threshold_expression 'I > 2\s(I)'
_cod_data_source_file wm5693sup1.cif
_cod_data_source_block I
_cod_original_cell_volume 1454.0(11)
_cod_original_sg_symbol_H-M 'P 21/c'
_cod_database_code 2022865
_shelx_space_group_comment
;
The symmetry employed for this shelxl refinement is uniquely defined
by the following loop, which should always be used as a source of
symmetry information in preference to the above space-group names.
They are only intended as comments.
;
_shelx_estimated_absorpt_t_min 0.858
_shelx_estimated_absorpt_t_max 0.962

loop_
_space_group_symop_operation_xyz
'x, y, z'
'-x, y+1/2, -z+1/2'
'-x, -y, -z'
'x, -y-1/2, z-1/2'

loop_
_atom_site_type_symbol
_atom_site_label
_atom_site_fract_x
_atom_site_fract_y
_atom_site_fract_z
_atom_site_U_iso_or_equiv
_atom_site_adp_type
_atom_site_calc_flag
_atom_site_occupancy
_atom_site_disorder_assembly
_atom_site_disorder_group
Fe Fe1 0.13466(2) 0.63057(6) 0.39894(3) 0.01773(13) Uani d 1 . .
N N1 0.50809(14) 0.3811(4) 0.17719(18) 0.0217(6) Uani d 1 . .
N N2 0.38601(13) 0.3858(4) 0.24937(18) 0.0175(5) Uani d 1 . .
N N3 0.34008(13) 0.3919(4) 0.33927(18) 0.0182(5) Uani d 1 . .
N N4 0.37249(17) 0.3811(4) 0.0502(2) 0.0232(6) Uani d 1 . .
H H4A 0.3461(18) 0.318(5) 0.001(3) 0.025(9) Uiso d 1 . .
H H4B 0.423(2) 0.378(6) 0.054(3) 0.047(11) Uiso d 1 . .
C C1 0.58538(17) 0.3775(5) 0.1939(2) 0.0249(7) Uani d 1 . .
H H1 0.615939 0.377992 0.131304 0.030 Uiso calc 1 . .
C C2 0.62261(17) 0.3733(5) 0.2960(2) 0.0266(7) Uani d 1 . .
H H2 0.677358 0.370090 0.303644 0.032 Uiso calc 1 . .
C C3 0.57860(17) 0.3738(5) 0.3872(2) 0.0248(7) Uani d 1 . .
H H3 0.602776 0.371625 0.458937 0.030 Uiso calc 1 . .
C C4 0.49941(16) 0.3774(5) 0.3735(2) 0.0220(6) Uani d 1 . .
H H4 0.467917 0.377177 0.435100 0.026 Uiso calc 1 . .
C C5 0.46683(16) 0.3813(4) 0.2669(2) 0.0162(6) Uani d 1 . .
C C6 0.34133(16) 0.3791(4) 0.1515(2) 0.0173(6) Uani d 1 . .
C C7 0.26567(16) 0.3809(4) 0.1799(2) 0.0195(6) Uani d 1 . .
H H7 0.220986 0.377176 0.131562 0.023 Uiso calc 1 . .
C C8 0.26812(16) 0.3896(4) 0.2957(2) 0.0169(6) Uani d 1 . .
C C9 0.20262(16) 0.3951(4) 0.3665(2) 0.0184(6) Uani d 1 . .
C C10 0.12391(16) 0.3580(4) 0.3347(2) 0.0205(6) Uani d 1 . .
H H10 0.104586 0.326560 0.262506 0.025 Uiso calc 1 . .
C C11 0.07891(17) 0.3757(4) 0.4286(2) 0.0206(6) Uani d 1 . .
H H11 0.024704 0.357569 0.430408 0.025 Uiso calc 1 . .
C C12 0.12993(17) 0.4254(4) 0.5196(2) 0.0201(7) Uani d 1 . .
H H12 0.115721 0.445806 0.593091 0.024 Uiso calc 1 . .
C C13 0.20567(17) 0.4393(4) 0.4814(2) 0.0191(7) Uani d 1 . .
H H13 0.250783 0.472386 0.524847 0.023 Uiso calc 1 . .
C C14 0.16504(19) 0.8494(5) 0.2979(3) 0.0344(9) Uani d 1 . .
H H14 0.199240 0.838866 0.239615 0.041 Uiso calc 1 . .
C C15 0.08432(19) 0.8210(5) 0.2885(3) 0.0313(8) Uani d 1 . .
H H15 0.054821 0.787232 0.223430 0.038 Uiso calc 1 . .
C C16 0.05549(18) 0.8521(5) 0.3936(3) 0.0272(7) Uani d 1 . .
H H16 0.002936 0.844053 0.411569 0.033 Uiso calc 1 . .
C C17 0.11837(18) 0.8970(4) 0.4671(3) 0.0293(8) Uani d 1 . .
H H17 0.115362 0.923602 0.543339 0.035 Uiso calc 1 . .
C C18 0.18652(19) 0.8960(5) 0.4084(3) 0.0347(8) Uani d 1 . .
H H18 0.237283 0.921796 0.437669 0.042 Uiso calc 1 . .

loop_
_atom_site_aniso_label
_atom_site_aniso_U_11
_atom_site_aniso_U_22
_atom_site_aniso_U_33
_atom_site_aniso_U_12
_atom_site_aniso_U_13
_atom_site_aniso_U_23
Fe1 0.0171(2) 0.0199(2) 0.0163(2) 0.0013(2) 0.00189(16) 0.0013(2)
N1 0.0217(14) 0.0254(13) 0.0186(13) 0.0004(13) 0.0064(11) -0.0001(13)
N2 0.0176(13) 0.0225(13) 0.0126(11) -0.0001(12) 0.0015(10) 0.0016(12)
N3 0.0194(13) 0.0231(13) 0.0125(12) 0.0038(12) 0.0046(10) -0.0016(11)
N4 0.0221(16) 0.0333(16) 0.0142(13) -0.0030(14) 0.0029(12) -0.0051(13)
C1 0.0211(17) 0.0290(17) 0.0254(16) -0.0003(16) 0.0090(13) -0.0003(16)
C2 0.0174(16) 0.0306(17) 0.0321(18) -0.0005(16) 0.0043(14) -0.0026(18)
C3 0.0237(17) 0.0273(16) 0.0229(16) -0.0036(16) -0.0017(13) 0.0011(16)
C4 0.0201(16) 0.0288(16) 0.0172(15) -0.0005(16) 0.0027(12) 0.0008(16)
C5 0.0172(15) 0.0133(13) 0.0184(14) 0.0009(13) 0.0020(12) -0.0004(14)
C6 0.0198(16) 0.0181(14) 0.0134(14) 0.0009(14) -0.0027(12) -0.0009(14)
C7 0.0203(16) 0.0224(15) 0.0153(14) 0.0018(15) -0.0036(12) -0.0026(14)
C8 0.0179(15) 0.0167(14) 0.0163(14) 0.0014(13) 0.0019(12) -0.0008(13)
C9 0.0207(16) 0.0178(15) 0.0167(15) 0.0007(13) 0.0014(12) -0.0018(13)
C10 0.0214(16) 0.0225(15) 0.0174(15) -0.0026(15) -0.0008(12) -0.0006(14)
C11 0.0196(16) 0.0214(15) 0.0210(15) 0.0004(15) 0.0037(12) 0.0023(15)
C12 0.0239(17) 0.0210(16) 0.0155(15) 0.0012(13) 0.0037(13) 0.0015(12)
C13 0.0205(17) 0.0206(15) 0.0160(15) 0.0016(13) -0.0001(13) -0.0013(12)
C14 0.030(2) 0.0301(19) 0.045(2) 0.0082(16) 0.0199(16) 0.0167(18)
C15 0.0286(19) 0.038(2) 0.0273(18) 0.0078(16) 0.0037(15) 0.0159(15)
C16 0.0213(17) 0.0259(17) 0.0348(18) 0.0042(15) 0.0072(14) 0.0088(16)
C17 0.033(2) 0.0200(17) 0.0347(18) 0.0048(16) 0.0039(16) -0.0032(15)
C18 0.0247(18) 0.0235(18) 0.056(2) -0.0034(16) 0.0035(17) 0.0041(18)

loop_
_atom_type_symbol
_atom_type_description
_atom_type_scat_dispersion_real
_atom_type_scat_dispersion_imag
_atom_type_scat_source
C C 0.0033 0.0016 'International Tables Vol C Tables 4.2.6.8 and 6.1.1.4'
H H 0.0000 0.0000 'International Tables Vol C Tables 4.2.6.8 and 6.1.1.4'
Fe Fe 0.3463 0.8444 'International Tables Vol C Tables 4.2.6.8 and 6.1.1.4'
N N 0.0061 0.0033 'International Tables Vol C Tables 4.2.6.8 and 6.1.1.4'

loop_
_geom_angle_atom_site_label_1
_geom_angle_atom_site_label_2
_geom_angle_atom_site_label_3
_geom_angle_site_symmetry_1
_geom_angle_site_symmetry_3
_geom_angle
_geom_angle_publ_flag
C14 Fe1 C13 . . 127.63(13) ?
C14 Fe1 C18 . . 40.67(14) ?
C13 Fe1 C18 . . 107.40(13) ?
C14 Fe1 C10 . . 118.24(13) ?
C13 Fe1 C10 . . 68.51(12) ?
C18 Fe1 C10 . . 151.59(13) ?
C14 Fe1 C17 . . 67.89(14) ?
C13 Fe1 C17 . . 118.39(13) ?
C18 Fe1 C17 . . 40.47(13) ?
C10 Fe1 C17 . . 166.61(12) ?
C14 Fe1 C15 . . 40.56(13) ?
C13 Fe1 C15 . . 165.73(12) ?
C18 Fe1 C15 . . 68.51(14) ?
C10 Fe1 C15 . . 108.17(13) ?
C17 Fe1 C15 . . 68.03(14) ?
C14 Fe1 C12 . . 165.82(13) ?
C13 Fe1 C12 . . 40.72(11) ?
C18 Fe1 C12 . . 127.85(14) ?
C10 Fe1 C12 . . 68.40(12) ?
C17 Fe1 C12 . . 108.61(13) ?
C15 Fe1 C12 . . 152.40(13) ?
C14 Fe1 C11 . . 152.03(13) ?
C13 Fe1 C11 . . 68.67(12) ?
C18 Fe1 C11 . . 166.21(13) ?
C10 Fe1 C11 . . 40.71(11) ?
C17 Fe1 C11 . . 128.65(12) ?
C15 Fe1 C11 . . 118.53(13) ?
C12 Fe1 C11 . . 40.76(11) ?
C14 Fe1 C16 . . 67.80(13) ?
C13 Fe1 C16 . . 152.29(12) ?
C18 Fe1 C16 . . 68.10(14) ?
C10 Fe1 C16 . . 128.67(12) ?
C17 Fe1 C16 . . 40.30(12) ?
C15 Fe1 C16 . . 40.36(12) ?
C12 Fe1 C16 . . 119.12(12) ?
C11 Fe1 C16 . . 108.84(13) ?
C14 Fe1 C9 . . 107.51(13) ?
C13 Fe1 C9 . . 40.94(11) ?
C18 Fe1 C9 . . 117.62(13) ?
C10 Fe1 C9 . . 40.67(11) ?
C17 Fe1 C9 . . 151.77(12) ?
C15 Fe1 C9 . . 127.65(12) ?
C12 Fe1 C9 . . 68.66(11) ?
C11 Fe1 C9 . . 68.71(12) ?
C16 Fe1 C9 . . 166.01(12) ?
C5 N1 C1 . . 116.6(2) ?
N3 N2 C6 . . 111.1(2) ?
N3 N2 C5 . . 119.3(2) ?
C6 N2 C5 . . 129.6(2) ?
C8 N3 N2 . . 104.5(2) ?
C6 N4 H4A . . 114(2) ?
C6 N4 H4B . . 113(2) ?
H4A N4 H4B . . 122(3) ?
N1 C1 C2 . . 123.9(3) ?
N1 C1 H1 . . 118.1 ?
C2 C1 H1 . . 118.1 ?
C1 C2 C3 . . 118.3(3) ?
C1 C2 H2 . . 120.8 ?
C3 C2 H2 . . 120.8 ?
C4 C3 C2 . . 119.5(3) ?
C4 C3 H3 . . 120.2 ?
C2 C3 H3 . . 120.2 ?
C3 C4 C5 . . 118.1(3) ?
C3 C4 H4 . . 121.0 ?
C5 C4 H4 . . 121.0 ?
N1 C5 C4 . . 123.6(3) ?
N1 C5 N2 . . 116.6(2) ?
C4 C5 N2 . . 119.8(2) ?
N4 C6 C7 . . 130.6(3) ?
N4 C6 N2 . . 122.9(3) ?
C7 C6 N2 . . 106.4(2) ?
C6 C7 C8 . . 105.7(2) ?
C6 C7 H7 . . 127.1 ?
C8 C7 H7 . . 127.1 ?
N3 C8 C7 . . 112.3(2) ?
N3 C8 C9 . . 120.4(2) ?
C7 C8 C9 . . 127.3(3) ?
C10 C9 C13 . . 107.0(2) ?
C10 C9 C8 . . 126.8(2) ?
C13 C9 C8 . . 126.2(3) ?
C10 C9 Fe1 . . 69.06(17) ?
C13 C9 Fe1 . . 68.72(16) ?
C8 C9 Fe1 . . 127.2(2) ?
C11 C10 C9 . . 108.9(2) ?
C11 C10 Fe1 . . 69.90(17) ?
C9 C10 Fe1 . . 70.27(17) ?
C11 C10 H10 . . 125.5 ?
C9 C10 H10 . . 125.5 ?
Fe1 C10 H10 . . 125.9 ?
C10 C11 C12 . . 107.5(3) ?
C10 C11 Fe1 . . 69.39(17) ?
C12 C11 Fe1 . . 69.50(17) ?
C10 C11 H11 . . 126.2 ?
C12 C11 H11 . . 126.2 ?
Fe1 C11 H11 . . 126.4 ?
C13 C12 C11 . . 108.1(3) ?
C13 C12 Fe1 . . 69.30(16) ?
C11 C12 Fe1 . . 69.74(17) ?
C13 C12 H12 . . 125.9 ?
C11 C12 H12 . . 125.9 ?
Fe1 C12 H12 . . 126.6 ?
C12 C13 C9 . . 108.5(3) ?
C12 C13 Fe1 . . 69.99(17) ?
C9 C13 Fe1 . . 70.34(17) ?
C12 C13 H13 . . 125.8 ?
C9 C13 H13 . . 125.8 ?
Fe1 C13 H13 . . 125.5 ?
C15 C14 C18 . . 108.7(3) ?
C15 C14 Fe1 . . 70.14(18) ?
C18 C14 Fe1 . . 69.94(19) ?
C15 C14 H14 . . 125.6 ?
C18 C14 H14 . . 125.6 ?
Fe1 C14 H14 . . 125.9 ?
C14 C15 C16 . . 107.5(3) ?
C14 C15 Fe1 . . 69.30(18) ?
C16 C15 Fe1 . . 70.17(18) ?
C14 C15 H15 . . 126.3 ?
C16 C15 H15 . . 126.3 ?
Fe1 C15 H15 . . 125.8 ?
C17 C16 C15 . . 108.1(3) ?
C17 C16 Fe1 . . 69.41(18) ?
C15 C16 Fe1 . . 69.47(18) ?
C17 C16 H16 . . 126.0 ?
C15 C16 H16 . . 126.0 ?
Fe1 C16 H16 . . 126.7 ?
C16 C17 C18 . . 108.6(3) ?
C16 C17 Fe1 . . 70.29(18) ?
C18 C17 Fe1 . . 69.71(19) ?
C16 C17 H17 . . 125.7 ?
C18 C17 H17 . . 125.7 ?
Fe1 C17 H17 . . 125.9 ?
C17 C18 C14 . . 107.2(3) ?
C17 C18 Fe1 . . 69.82(19) ?
C14 C18 Fe1 . . 69.39(19) ?
C17 C18 H18 . . 126.4 ?
C14 C18 H18 . . 126.4 ?
Fe1 C18 H18 . . 125.9 ?

loop_
_geom_bond_atom_site_label_1
_geom_bond_atom_site_label_2
_geom_bond_site_symmetry_2
_geom_bond_distance
_geom_bond_publ_flag
Fe1 C14 . 2.033(3) ?
Fe1 C13 . 2.035(3) ?
Fe1 C18 . 2.040(3) ?
Fe1 C10 . 2.040(3) ?
Fe1 C17 . 2.041(3) ?
Fe1 C15 . 2.044(3) ?
Fe1 C12 . 2.044(3) ?
Fe1 C11 . 2.047(3) ?
Fe1 C16 . 2.053(3) ?
Fe1 C9 . 2.056(3) ?
N1 C5 . 1.335(3) ?
N1 C1 . 1.346(4) ?
N2 N3 . 1.386(3) ?
N2 C6 . 1.389(3) ?
N2 C5 . 1.408(3) ?
N3 C8 . 1.332(3) ?
N4 C6 . 1.371(3) ?
N4 H4A . 0.86(3) ?
N4 H4B . 0.88(4) ?
C1 C2 . 1.372(4) ?
C1 H1 . 0.9500 ?
C2 C3 . 1.378(4) ?
C2 H2 . 0.9500 ?
C3 C4 . 1.376(4) ?
C3 H3 . 0.9500 ?
C4 C5 . 1.389(4) ?
C4 H4 . 0.9500 ?
C6 C7 . 1.374(4) ?
C7 C8 . 1.409(4) ?
C7 H7 . 0.9500 ?
C8 C9 . 1.460(4) ?
C9 C10 . 1.423(4) ?
C9 C13 . 1.431(4) ?
C10 C11 . 1.422(4) ?
C10 H10 . 0.9500 ?
C11 C12 . 1.425(4) ?
C11 H11 . 0.9500 ?
C12 C13 . 1.419(4) ?
C12 H12 . 0.9500 ?
C13 H13 . 0.9500 ?
C14 C15 . 1.413(5) ?
C14 C18 . 1.415(5) ?
C14 H14 . 0.9500 ?
C15 C16 . 1.413(4) ?
C15 H15 . 0.9500 ?
C16 C17 . 1.410(4) ?
C16 H16 . 0.9500 ?
C17 C18 . 1.412(5) ?
C17 H17 . 0.9500 ?
C18 H18 . 0.9500 ?

loop_
_geom_hbond_atom_site_label_D
_geom_hbond_atom_site_label_H
_geom_hbond_atom_site_label_A
_geom_hbond_site_symmetry_A
_geom_hbond_distance_DH
_geom_hbond_distance_HA
_geom_hbond_distance_DA
_geom_hbond_angle_DHA
_geom_hbond_publ_flag
N4 H4A N3 4_565 0.86(3) 2.44(3) 3.210(4) 150(3) yes
N4 H4B N1 . 0.88(4) 2.05(4) 2.749(4) 136(3) yes

loop_
_geom_torsion_atom_site_label_1
_geom_torsion_atom_site_label_2
_geom_torsion_atom_site_label_3
_geom_torsion_atom_site_label_4
_geom_torsion_site_symmetry_1
_geom_torsion_site_symmetry_2
_geom_torsion_site_symmetry_3
_geom_torsion_site_symmetry_4
_geom_torsion
_geom_torsion_publ_flag
C6 N2 N3 C8 . . . . -0.2(3) ?
C5 N2 N3 C8 . . . . -178.3(3) ?
C5 N1 C1 C2 . . . . 0.3(5) ?
N1 C1 C2 C3 . . . . -0.4(5) ?
C1 C2 C3 C4 . . . . 0.4(5) ?
C2 C3 C4 C5 . . . . -0.3(5) ?
C1 N1 C5 C4 . . . . -0.2(5) ?
C1 N1 C5 N2 . . . . 179.8(3) ?
C3 C4 C5 N1 . . . . 0.2(5) ?
C3 C4 C5 N2 . . . . -179.7(3) ?
N3 N2 C5 N1 . . . . -178.1(2) ?
C6 N2 C5 N1 . . . . 4.1(5) ?
N3 N2 C5 C4 . . . . 1.8(4) ?
C6 N2 C5 C4 . . . . -175.9(3) ?
N3 N2 C6 N4 . . . . 177.0(3) ?
C5 N2 C6 N4 . . . . -5.1(5) ?
N3 N2 C6 C7 . . . . 0.0(3) ?
C5 N2 C6 C7 . . . . 177.9(3) ?
N4 C6 C7 C8 . . . . -176.4(3) ?
N2 C6 C7 C8 . . . . 0.2(3) ?
N2 N3 C8 C7 . . . . 0.4(3) ?
N2 N3 C8 C9 . . . . -179.8(3) ?
C6 C7 C8 N3 . . . . -0.4(4) ?
C6 C7 C8 C9 . . . . 179.8(3) ?
N3 C8 C9 C10 . . . . -167.5(3) ?
C7 C8 C9 C10 . . . . 12.2(5) ?
N3 C8 C9 C13 . . . . 12.5(5) ?
C7 C8 C9 C13 . . . . -167.7(3) ?
N3 C8 C9 Fe1 . . . . 102.0(3) ?
C7 C8 C9 Fe1 . . . . -78.2(4) ?
C13 C9 C10 C11 . . . . -0.9(3) ?
C8 C9 C10 C11 . . . . 179.1(3) ?
Fe1 C9 C10 C11 . . . . -59.4(2) ?
C13 C9 C10 Fe1 . . . . 58.5(2) ?
C8 C9 C10 Fe1 . . . . -121.5(3) ?
C9 C10 C11 C12 . . . . 0.4(3) ?
Fe1 C10 C11 C12 . . . . -59.3(2) ?
C9 C10 C11 Fe1 . . . . 59.6(2) ?
C10 C11 C12 C13 . . . . 0.3(3) ?
Fe1 C11 C12 C13 . . . . -58.9(2) ?
C10 C11 C12 Fe1 . . . . 59.2(2) ?
C11 C12 C13 C9 . . . . -0.9(3) ?
Fe1 C12 C13 C9 . . . . -60.1(2) ?
C11 C12 C13 Fe1 . . . . 59.1(2) ?
C10 C9 C13 C12 . . . . 1.1(3) ?
C8 C9 C13 C12 . . . . -178.9(3) ?
Fe1 C9 C13 C12 . . . . 59.8(2) ?
C10 C9 C13 Fe1 . . . . -58.7(2) ?
C8 C9 C13 Fe1 . . . . 121.3(3) ?
C18 C14 C15 C16 . . . . 0.6(4) ?
Fe1 C14 C15 C16 . . . . 60.1(2) ?
C18 C14 C15 Fe1 . . . . -59.5(2) ?
C14 C15 C16 C17 . . . . -0.6(4) ?
Fe1 C15 C16 C17 . . . . 58.9(2) ?
C14 C15 C16 Fe1 . . . . -59.5(2) ?
C15 C16 C17 C18 . . . . 0.5(4) ?
Fe1 C16 C17 C18 . . . . 59.4(2) ?
C15 C16 C17 Fe1 . . . . -58.9(2) ?
C16 C17 C18 C14 . . . . -0.2(4) ?
Fe1 C17 C18 C14 . . . . 59.6(2) ?
C16 C17 C18 Fe1 . . . . -59.8(2) ?
C15 C14 C18 C17 . . . . -0.3(4) ?
Fe1 C14 C18 C17 . . . . -59.9(2) ?
C15 C14 C18 Fe1 . . . . 59.6(2) ?

_cod_database_fobs_code 2022865
